data_4130934
loop_
_publ_author_name
'Chadwick, F. Mark'
'Kr\"amer, Tobias'
'Gutmann, Torsten'
'Rees, Nicholas H.'
'Thompson, Amber L.'
'Edwards, Alison J.'
'Buntkowsky, Gerd'
'Macgregor, Stuart A.'
'Weller, Andrew S.'

_publ_section_title
;
 Selective C-H Activation at a Molecular Rhodium Sigma-Alkane Complex by
 Solid/Gas Single-Crystal to Single-Crystal H/D Exchange.
;
_journal_issue 40
_journal_name_full 'Journal of the American Chemical Society'
_journal_page_first 13369
_journal_page_last 13378
_journal_paper_doi 10.1021/jacs.6b07968
_journal_volume 138
_journal_year 2016
_chemical_compound_source SYN
_chemical_formula_moiety 'C32 H12 B F24, C33 H52 D8 P2 Rh'
_chemical_formula_sum 'C65 H64 B D8 F24 P2 Rh'
_chemical_formula_weight 1492.95
_chemical_melting_point ?
_chemical_name_systematic D8-2
_space_group_IT_number 14
_space_group_name_Hall '-P 2yn'
_space_group_name_H-M_alt 'P 1 21/n 1'
_symmetry_cell_setting monoclinic
_symmetry_space_group_name_Hall '-P 2yn'
_symmetry_space_group_name_H-M 'P 1 21/n 1'
_atom_sites_solution_hydrogens difmap
_atom_sites_solution_primary other
_audit_block_code LaueG
_audit_creation_method 'LaueG software'
_cell_angle_alpha 90
_cell_angle_beta 91.7138(9)
_cell_angle_gamma 90
_cell_formula_units_Z 4
_cell_length_a 19.0579(2)
_cell_length_b 17.9828(2)
_cell_length_c 19.5453(2)
_cell_measurement_reflns_used 14453
_cell_measurement_temperature 150
_cell_measurement_theta_max 76
_cell_measurement_theta_min 3
_cell_volume 6695.46(12)
_computing_cell_refinement 'LaueG (Piltz, 2011)'
_computing_data_collection 'MAATEL/ANSTO control program'
_computing_data_reduction 'argonne_boxes (Wilkinson et al., 1988) & LaueG (Piltz, 2011)'
_computing_molecular_graphics 'CAMERON (Watkin et al., 1996)'
_computing_publication_material 'CRYSTALS (Betteridge et al., 2003)'
_computing_structure_refinement 'CRYSTALS (Betteridge et al., 2003)'
_computing_structure_solution 'USER DEFINED STRUCTURE SOLUTION'
_diffrn_ambient_temperature 150
_diffrn_measured_fraction_theta_full 0.823
_diffrn_measured_fraction_theta_max 0.823
_diffrn_measurement_details '18 images, exposure time   0 minutes'
_diffrn_measurement_device 'Laue image-plate diffractometer'
_diffrn_measurement_device_type KOALA
_diffrn_measurement_method Laue
_diffrn_radiation_probe neutron
_diffrn_radiation_type neutron
_diffrn_radiation_wavelength 0.85
_diffrn_reflns_av_R_equivalents 1.0008
_diffrn_reflns_av_unetI/netI 0.6459
_diffrn_reflns_limit_h_max 15
_diffrn_reflns_limit_h_min -15
_diffrn_reflns_limit_k_max 14
_diffrn_reflns_limit_k_min -14
_diffrn_reflns_limit_l_max 16
_diffrn_reflns_limit_l_min -16
_diffrn_reflns_number 24269
_diffrn_reflns_reduction_process 'LaueG (Piltz, 2011)'
_diffrn_reflns_resolution_max 0.83
_diffrn_reflns_theta_full 44.93
_diffrn_reflns_theta_max 45.03
_diffrn_source 'nuclear reactor'
_diffrn_source_details 'thermal neutrons, supermirror guides'
_diffrn_source_type 'OPAL reactor, ANSTO, Lucas Heights, Australia'
_diffrn_standards_number 0
_exptl_absorpt_coefficient_mu 0.0
_exptl_absorpt_correction_type none
_exptl_crystal_colour orange
_exptl_crystal_density_diffrn 1.481
_exptl_crystal_density_meas ?
_exptl_crystal_density_method 'not measured'
_exptl_crystal_description rod
_exptl_crystal_F_000 1680
_exptl_crystal_size_max 1.0
_exptl_crystal_size_mid 1.0
_exptl_crystal_size_min 1.0
_refine_diff_density_max 1.25
_refine_diff_density_min -1.38
_refine_ls_extinction_method None
_refine_ls_goodness_of_fit_ref 1.4819
_refine_ls_hydrogen_treatment mixed
_refine_ls_matrix_type full
_refine_ls_number_parameters 685
_refine_ls_number_reflns 1329
_refine_ls_number_restraints 443
_refine_ls_R_factor_all 0.3062
_refine_ls_R_factor_gt 0.1897
_refine_ls_shift/su_max 0.0067485
_refine_ls_shift/su_mean 0.0006624
_refine_ls_structure_factor_coef F
_refine_ls_weighting_details
;
 Method, part 1, Chebychev polynomial, (Watkin, 1994, Prince, 1982) 
 [weight] = 1.0/[A~0~*T~0~(x)+A~1~*T~1~(x) ... +A~n-1~]*T~n-1~(x)] 
 where A~i~ are the Chebychev coefficients listed below and x= Fcalc/Fmax 
 Method = Robust Weighting (Prince, 1982) 
 W = [weight] * [1-(deltaF/6*sigmaF)^2^]^2^ 
 A~i~ are: 
 2.62 0.246 1.36 0.352 
;
_refine_ls_weighting_scheme calc
_refine_ls_wR_factor_all 0.3749
_refine_ls_wR_factor_gt 0.1829
_refine_ls_wR_factor_ref 0.1544
_reflns_limit_h_max 15
_reflns_limit_h_min -15
_reflns_limit_k_max 14
_reflns_limit_k_min 0
_reflns_limit_l_max 16
_reflns_limit_l_min 0
_reflns_number_gt 1813
_reflns_number_total 3338
_reflns_threshold_expression >2sigma(I)
_oxford_diffrn_Wilson_B_factor 0.00
_oxford_diffrn_Wilson_scale 0.00
_oxford_refine_ls_r_factor_ref 0.1482
_oxford_refine_ls_scale 0.0647(9)
_oxford_reflns_number_all 3082
_oxford_reflns_threshold_expression_ref I>3.0\s(I)
_oxford_structure_analysis_title '1 in C:\Users\Mark\OneDrive\Chem At 5:41 on '
_cod_data_source_file ja6b07968_si_003.cif
_cod_data_source_block endoexoD82
_cod_depositor_comments
;
The following automatic conversions were performed:

data item '_chemical_melting_point' value 'not measured' was changed
to '?' -- the value is undefined or not given.

data item '_atom_sites_solution_primary' value 'Other' was changed to
'other' in accordance with the
/home/saulius/struct/COD-crude-data/automatic-downloads/DataCite-retrospective/ACS/depositions/lib/dictionaries/cif_core.dic
dictionary named 'cif_core.dic' version 2.4.2 last updated on
2011-04-26.

data item '_exptl_crystal_density_meas' value 'not measured' was
changed to '?' -- the value is perceived as not measured.

Automatic conversion script
Id: cif_fix_values 6909 2019-04-08 15:41:33Z antanas 
;
_cod_original_sg_symbol_H-M 'P 1 21/n 1 '
_cod_original_formula_sum 'C65 H64 B1 D8 F24 P2 Rh1'
_cod_database_code 4130934

loop_
_symmetry_equiv_pos_as_xyz
x,y,z
-x,-y,-z
-x+1/2,y+1/2,-z+1/2
x+1/2,-y+1/2,z+1/2

loop_
_atom_site_label
_atom_site_type_symbol
_atom_site_fract_x
_atom_site_fract_y
_atom_site_fract_z
_atom_site_U_iso_or_equiv
_atom_site_occupancy
_atom_site_adp_type
_atom_site_refinement_flags_posn
B1 B 0.490(2) 0.723(3) 0.258(2) 0.019(11) 1.0000 Uiso .
Rh1 Rh 0.4925(17) 0.220(2) 0.2411(18) 0.007(10) 1.0000 Uiso .
C22 C 0.5330(9) 0.2867(11) 0.3990(9) 0.006(4) 1.0000 Uiso D
P1 P 0.5224(18) 0.304(2) 0.1785(19) 0.001(7) 1.0000 Uiso D
P2 P 0.4914(18) 0.310(2) 0.318(2) 0.005(7) 1.0000 Uiso D
C1 C 0.4802(18) 0.0947(18) 0.1960(19) 0.015(9) 1.0000 Uiso .
C2 C 0.459(2) 0.098(2) 0.265(2) 0.028(11) 1.0000 Uiso .
C3 C 0.499(2) 0.029(2) 0.299(3) 0.030(12) 1.0000 Uiso .
C4 C 0.577(2) 0.062(2) 0.299(3) 0.052(13) 1.0000 Uiso .
C5 C 0.600(3) 0.057(3) 0.236(3) 0.051(13) 1.0000 Uiso .
C6 C 0.535(2) 0.041(2) 0.190(3) 0.036(13) 1.0000 Uiso .
C7 C 0.501(3) -0.016(3) 0.240(2) 0.038(13) 1.0000 Uiso .
C8 C 0.6166(9) 0.3112(12) 0.1378(11) 0.017(9) 1.0000 Uiso D
C9 C 0.6663(11) 0.3176(12) 0.1979(9) 0.022(10) 1.0000 Uiso D
C10 C 0.7404(9) 0.3087(13) 0.1766(14) 0.037(11) 1.0000 Uiso D
C11 C 0.7494(10) 0.2373(15) 0.1388(12) 0.063(14) 1.0000 Uiso D
C12 C 0.7025(11) 0.2364(13) 0.0764(10) 0.016(9) 1.0000 Uiso D
C13 C 0.6275(10) 0.2442(9) 0.0945(11) 0.007(9) 1.0000 Uiso D
C14 C 0.4685(9) 0.3040(13) 0.0852(10) 0.011(8) 1.0000 Uiso D
C15 C 0.3921(10) 0.3004(12) 0.0997(8) 0.037(11) 1.0000 Uiso D
C16 C 0.3498(10) 0.2855(10) 0.0355(11) 0.034(9) 1.0000 Uiso D
C17 C 0.3626(10) 0.3442(11) -0.0167(9) 0.001(7) 1.0000 Uiso D
C18 C 0.4388(11) 0.3532(15) -0.0296(9) 0.090(18) 1.0000 Uiso D
C19 C 0.4798(9) 0.3651(11) 0.0355(12) 0.033(9) 1.0000 Uiso D
C20 C 0.5086(11) 0.4015(14) 0.2073(14) 0.003(5) 1.0000 Uiso D
C21 C 0.5180(12) 0.3993(14) 0.2787(15) 0.010(9) 1.0000 Uiso D
C23 C 0.6065(9) 0.2658(12) 0.3834(8) 0.008(5) 1.0000 Uiso D
C24 C 0.6442(11) 0.2362(10) 0.4457(11) 0.036(11) 1.0000 Uiso D
C25 C 0.6427(10) 0.2913(12) 0.5027(9) 0.018(7) 1.0000 Uiso D
C26 C 0.5725(10) 0.3242(12) 0.5151(8) 0.020(7) 1.0000 Uiso D
C27 C 0.5370(11) 0.3483(9) 0.4499(10) 0.010(4) 1.0000 Uiso D
C28 C 0.3930(10) 0.3301(12) 0.3400(12) 0.021(10) 1.0000 Uiso D
C29 C 0.3597(12) 0.2595(11) 0.3625(14) 0.024(10) 1.0000 Uiso D
C30 C 0.2875(13) 0.2731(17) 0.3871(13) 0.097(19) 1.0000 Uiso D
C31 C 0.2432(10) 0.3116(17) 0.3339(18) 0.065(14) 1.0000 Uiso D
C32 C 0.2764(12) 0.3825(13) 0.3123(17) 0.064(14) 1.0000 Uiso D
C33 C 0.3485(12) 0.3693(13) 0.2872(11) 0.039(10) 1.0000 Uiso D
C34 C 0.5199(9) 0.7794(6) 0.1896(6) 0.003(8) 1.0000 Uiso D
C35 C 0.4689(8) 0.8119(7) 0.1469(7) 0.008(7) 1.0000 Uiso D
C36 C 0.4859(9) 0.8622(7) 0.0948(7) 0.017(7) 1.0000 Uiso D
C37 C 0.5575(9) 0.8795(6) 0.0863(6) 0.023(6) 1.0000 Uiso D
C38 C 0.6105(8) 0.8472(7) 0.1290(8) 0.013(6) 1.0000 Uiso D
C39 C 0.5899(9) 0.7975(7) 0.1802(6) 0.010(6) 1.0000 Uiso D
C40 C 0.4278(19) 0.896(2) 0.048(2) 0.025(10) 1.0000 Uiso .
C41 C 0.6872(16) 0.8683(18) 0.1180(17) 0.013(9) 1.0000 Uiso .
C42 C 0.4827(9) 0.7877(6) 0.3163(6) 0.009(6) 1.0000 Uiso D
C43 C 0.5369(7) 0.8065(6) 0.3622(7) 0.006(5) 1.0000 Uiso D
C44 C 0.5280(8) 0.8564(7) 0.4165(6) 0.012(5) 1.0000 Uiso D
C45 C 0.4610(9) 0.8884(6) 0.4247(6) 0.009(7) 1.0000 Uiso D
C46 C 0.4048(8) 0.8702(7) 0.3788(7) 0.012(5) 1.0000 Uiso D
C47 C 0.4174(9) 0.8199(7) 0.3256(6) 0.017(7) 1.0000 Uiso D
C48 C 0.5868(9) 0.8825(11) 0.4624(9) 0.012(5) 1.0000 Uiso D
C49 C 0.3338(18) 0.8987(18) 0.3884(18) 0.019(7) 1.0000 Uiso D
C50 C 0.4263(7) 0.6781(6) 0.2348(9) 0.014(7) 1.0000 Uiso D
C51 C 0.3794(9) 0.6640(6) 0.2863(8) 0.020(9) 1.0000 Uiso D
C52 C 0.3187(8) 0.6208(7) 0.2758(9) 0.017(9) 1.0000 Uiso D
C53 C 0.3043(7) 0.5907(6) 0.2103(10) 0.039(9) 1.0000 Uiso D
C54 C 0.3511(9) 0.6041(7) 0.1569(8) 0.052(8) 1.0000 Uiso D
C55 C 0.4110(8) 0.6477(7) 0.1709(9) 0.005(7) 1.0000 Uiso D
C56 C 0.2646(16) 0.6083(17) 0.3258(17) 0.011(9) 1.0000 Uiso D
C57 C 0.3472(10) 0.5771(10) 0.0869(8) 0.059(7) 1.0000 Uiso D
C58 C 0.5573(7) 0.6637(7) 0.2744(9) 0.037(10) 1.0000 Uiso D
C59 C 0.5995(8) 0.6331(7) 0.2251(8) 0.014(9) 1.0000 Uiso D
C60 C 0.6501(7) 0.5781(7) 0.2403(9) 0.002(8) 1.0000 Uiso D
C61 C 0.6577(6) 0.5540(6) 0.3091(9) 0.014(9) 1.0000 Uiso D
C62 C 0.6155(8) 0.5842(8) 0.3606(8) 0.021(9) 1.0000 Uiso D
C63 C 0.5660(7) 0.6389(7) 0.3414(9) 0.004(8) 1.0000 Uiso D
C64 C 0.696(2) 0.551(2) 0.186(2) 0.038(11) 1.0000 Uiso .
C65 C 0.621(2) 0.559(2) 0.433(2) 0.039(12) 1.0000 Uiso .
D12 D 0.436(2) 0.100(2) 0.157(2) 0.050(12) 1.0000 Uiso .
D22 D 0.406(3) 0.100(2) 0.268(2) 0.051(13) 1.0000 Uiso .
D42 D 0.600(3) 0.019(3) 0.336(3) 0.090(18) 1.0000 Uiso .
D52 D 0.646(4) 0.024(4) 0.233(4) 0.100(19) 1.0000 Uiso .
D21 D 0.469(2) 0.150(3) 0.293(3) 0.057(13) 1.0000 Uiso .
D11 D 0.5032(19) 0.147(2) 0.170(2) 0.035(11) 1.0000 Uiso .
H31 H 0.474(5) 0.011(4) 0.327(5) 0.05(3) 1.0000 Uiso .
D41 D 0.584(4) 0.113(4) 0.336(4) 0.12(2) 1.0000 Uiso .
D51 D 0.617(2) 0.119(3) 0.231(2) 0.052(13) 1.0000 Uiso .
H61 H 0.547(3) 0.024(4) 0.151(5) 0.03(2) 1.0000 Uiso .
H71 H 0.457(4) -0.044(4) 0.222(4) 0.05(2) 1.0000 Uiso .
H72 H 0.530(5) -0.061(5) 0.242(5) 0.06(3) 1.0000 Uiso .
H81 H 0.620(5) 0.371(2) 0.117(5) 0.08(3) 1.0000 Uiso D
H91 H 0.644(3) 0.267(2) 0.227(3) 0.028(18) 1.0000 Uiso D
H92 H 0.656(3) 0.370(2) 0.230(3) 0.026(17) 1.0000 Uiso D
H101 H 0.754(5) 0.350(4) 0.134(4) 0.09(3) 1.0000 Uiso D
H102 H 0.776(4) 0.316(5) 0.225(3) 0.07(3) 1.0000 Uiso D
H111 H 0.749(3) 0.193(3) 0.181(3) 0.030(18) 1.0000 Uiso D
H112 H 0.8072(16) 0.245(3) 0.124(3) 0.025(19) 1.0000 Uiso D
H121 H 0.731(11) 0.187(9) 0.051(13) 0.24(9) 1.0000 Uiso D
H122 H 0.715(4) 0.274(3) 0.030(3) 0.05(2) 1.0000 Uiso D
H131 H 0.611(3) 0.1858(18) 0.113(3) 0.031(18) 1.0000 Uiso D
H132 H 0.592(4) 0.251(3) 0.046(3) 0.05(2) 1.0000 Uiso D
H141 H 0.494(5) 0.255(4) 0.057(5) 0.08(3) 1.0000 Uiso D
H151 H 0.387(3) 0.252(2) 0.138(2) 0.006(16) 1.0000 Uiso D
H152 H 0.380(3) 0.351(2) 0.134(3) 0.034(18) 1.0000 Uiso D
H161 H 0.2918(17) 0.278(4) 0.049(4) 0.05(2) 1.0000 Uiso D
H162 H 0.366(3) 0.2236(18) 0.028(4) 0.039(10) 1.0000 Uiso D
H171 H 0.337(4) 0.327(4) -0.069(2) 0.05(2) 1.0000 Uiso D
H172 H 0.337(3) 0.400(2) -0.002(4) 0.04(2) 1.0000 Uiso D
H181 H 0.448(4) 0.413(2) -0.050(4) 0.06(2) 1.0000 Uiso D
H182 H 0.462(4) 0.298(3) -0.050(5) 0.09(3) 1.0000 Uiso D
H191 H 0.5397(12) 0.372(3) 0.033(3) 0.028(10) 1.0000 Uiso D
H192 H 0.468(3) 0.414(2) 0.072(3) 0.021(16) 1.0000 Uiso D
H201 H 0.544(2) 0.444(2) 0.178(3) 0.005(8) 1.0000 Uiso D
H202 H 0.4566(18) 0.419(3) 0.177(3) 0.009(8) 1.0000 Uiso D
H211 H 0.5765(16) 0.401(3) 0.299(3) 0.025(17) 1.0000 Uiso D
H212 H 0.501(3) 0.449(2) 0.313(3) 0.029(18) 1.0000 Uiso D
H221 H 0.493(2) 0.243(2) 0.417(3) 0.009(8) 1.0000 Uiso D
H231 H 0.639(3) 0.309(3) 0.354(3) 0.05(2) 1.0000 Uiso D
H232 H 0.617(3) 0.218(2) 0.346(3) 0.018(15) 1.0000 Uiso D
H241 H 0.618(4) 0.186(4) 0.472(5) 0.08(3) 1.0000 Uiso D
H242 H 0.697(2) 0.223(4) 0.420(4) 0.06(2) 1.0000 Uiso D
H251 H 0.680(3) 0.342(2) 0.497(3) 0.024(9) 1.0000 Uiso D
H252 H 0.665(3) 0.278(3) 0.5567(15) 0.015(9) 1.0000 Uiso D
H261 H 0.546(6) 0.280(6) 0.548(6) 0.13(4) 1.0000 Uiso D
H262 H 0.578(4) 0.381(3) 0.544(4) 0.07(2) 1.0000 Uiso D
H271 H 0.477(3) 0.371(3) 0.471(3) 0.014(8) 1.0000 Uiso D
H272 H 0.563(2) 0.398(2) 0.424(3) 0.012(8) 1.0000 Uiso D
H281 H 0.401(3) 0.357(2) 0.3933(16) 0.003(14) 1.0000 Uiso D
H291 H 0.345(4) 0.240(3) 0.308(2) 0.04(2) 1.0000 Uiso D
H292 H 0.400(4) 0.227(4) 0.397(4) 0.07(3) 1.0000 Uiso D
H301 H 0.269(3) 0.303(3) 0.436(2) 0.031(18) 1.0000 Uiso D
H302 H 0.250(4) 0.224(3) 0.398(5) 0.07(3) 1.0000 Uiso D
H311 H 0.1846(15) 0.315(4) 0.347(4) 0.04(2) 1.0000 Uiso D
H312 H 0.238(5) 0.291(5) 0.278(3) 0.09(3) 1.0000 Uiso D
H321 H 0.232(4) 0.414(5) 0.283(5) 0.10(3) 1.0000 Uiso D
H322 H 0.284(4) 0.425(4) 0.357(3) 0.07(3) 1.0000 Uiso D
H331 H 0.374(4) 0.425(3) 0.272(5) 0.07(3) 1.0000 Uiso D
H332 H 0.342(4) 0.327(3) 0.243(3) 0.044(11) 1.0000 Uiso D
H351 H 0.4142(12) 0.794(3) 0.156(2) 0.004(9) 1.0000 Uiso D
H371 H 0.571(3) 0.914(3) 0.041(2) 0.028(9) 1.0000 Uiso D
H391 H 0.6356(19) 0.769(3) 0.205(3) 0.008(15) 1.0000 Uiso D
H431 H 0.589(2) 0.780(5) 0.355(5) 0.07(3) 1.0000 Uiso D
H451 H 0.454(3) 0.920(3) 0.4730(19) 0.032(19) 1.0000 Uiso D
H471 H 0.377(2) 0.802(3) 0.287(3) 0.034(18) 1.0000 Uiso D
H511 H 0.393(4) 0.682(4) 0.3396(16) 0.06(2) 1.0000 Uiso D
H531 H 0.2549(19) 0.560(3) 0.198(3) 0.035(11) 1.0000 Uiso D
H551 H 0.456(2) 0.655(3) 0.137(3) 0.029(17) 1.0000 Uiso D
H591 H 0.592(3) 0.644(3) 0.1693(9) 0.003(13) 1.0000 Uiso D
H611 H 0.706(2) 0.525(3) 0.329(3) 0.031(18) 1.0000 Uiso D
H631 H 0.542(2) 0.670(2) 0.3838(19) 0.007(14) 1.0000 Uiso D
F1 F 0.413(3) 0.960(3) 0.065(3) 0.048(14) 1.0000 Uiso .
F2 F 0.450(3) 0.915(3) -0.016(3) 0.055(15) 1.0000 Uiso .
F3 F 0.373(2) 0.865(2) 0.054(2) 0.035(13) 1.0000 Uiso .
F4 F 0.698(2) 0.891(2) 0.062(2) 0.035(12) 1.0000 Uiso .
F5 F 0.703(3) 0.912(4) 0.176(4) 0.09(2) 1.0000 Uiso .
F6 F 0.722(3) 0.810(3) 0.130(3) 0.072(17) 1.0000 Uiso .
F10 F 0.324(3) 0.935(3) 0.443(3) 0.053(15) 1.0000 Uiso .
F11 F 0.328(3) 0.949(3) 0.349(3) 0.051(14) 1.0000 Uiso .
F12 F 0.285(3) 0.866(3) 0.363(3) 0.054(15) 1.0000 Uiso .
F13 F 0.240(2) 0.668(2) 0.344(2) 0.023(12) 1.0000 Uiso .
F14 F 0.213(3) 0.563(3) 0.306(3) 0.054(16) 1.0000 Uiso .
F15 F 0.293(3) 0.572(3) 0.378(4) 0.09(2) 1.0000 Uiso .
F19 F 0.7416(18) 0.6011(19) 0.1635(19) 0.007(10) 1.0000 Uiso .
F20 F 0.7394(19) 0.4927(17) 0.2160(19) 0.003(10) 1.0000 Uiso .
F21 F 0.649(2) 0.523(3) 0.135(3) 0.042(13) 1.0000 Uiso .
F22 F 0.641(3) 0.618(3) 0.467(3) 0.057(15) 1.0000 Uiso .
F23 F 0.674(4) 0.510(4) 0.446(5) 0.12(3) 1.0000 Uiso .
F24 F 0.562(2) 0.540(2) 0.456(2) 0.017(10) 1.0000 Uiso .
F70 F 0.601(2) 0.9563(14) 0.448(2) 0.012(6) 0.5000 Uiso D
F71 F 0.6366(14) 0.918(3) 0.4241(17) 0.012(6) 0.5000 Uiso D
F80 F 0.6174(19) 0.8222(17) 0.496(2) 0.011(6) 0.5000 Uiso D
F81 F 0.6459(11) 0.840(2) 0.452(2) 0.012(6) 0.5000 Uiso D
F90 F 0.5679(19) 0.876(3) 0.5300(7) 0.012(6) 0.5000 Uiso D
F91 F 0.5613(18) 0.932(2) 0.5104(17) 0.012(6) 0.5000 Uiso D
F160 F 0.2941(16) 0.5304(18) 0.0719(15) 0.065(9) 0.5000 Uiso D
F161 F 0.2941(16) 0.5304(18) 0.0719(15) 0.065(9) 0.5000 Uiso D
F170 F 0.340(2) 0.6295(17) 0.0384(9) 0.059(9) 0.5000 Uiso D
F171 F 0.340(2) 0.6295(17) 0.0384(9) 0.059(9) 0.5000 Uiso D
F180 F 0.4034(16) 0.5390(19) 0.0666(14) 0.060(9) 0.5000 Uiso D
F181 F 0.4034(16) 0.5390(19) 0.0666(14) 0.060(9) 0.5000 Uiso D

loop_
_atom_type_symbol
_atom_type_scat_dispersion_real
_atom_type_scat_dispersion_imag
_atom_type_scat_Cromer_Mann_a1
_atom_type_scat_Cromer_Mann_b1
_atom_type_scat_Cromer_Mann_a2
_atom_type_scat_Cromer_Mann_b2
_atom_type_scat_Cromer_Mann_a3
_atom_type_scat_Cromer_Mann_b3
_atom_type_scat_Cromer_Mann_a4
_atom_type_scat_Cromer_Mann_b4
_atom_type_scat_Cromer_Mann_c
_atom_type_scat_source
C 0.0000 0.0000 0.0000 0.0000 0.0000 0.0000 0.0000 0.0000 0.0000 0.0000 6.6484 'International Tables Vol C 4.2.6.8 and 6.1.1.4'
H 0.0000 0.0000 0.0000 0.0000 0.0000 0.0000 0.0000 0.0000 0.0000 0.0000 -3.7409 'International Tables Vol C 4.2.6.8 and 6.1.1.4'
D 0.0000 0.0000 0.0000 0.0000 0.0000 0.0000 0.0000 0.0000 0.0000 0.0000 6.6740 'International Tables Vol C 4.2.6.8 and 6.1.1.4'
B 0.0000 0.0000 0.0000 0.0000 0.0000 0.0000 0.0000 0.0000 0.0000 0.0000 5.3000 'International Tables Vol C 4.2.6.8 and 6.1.1.4'
F 0.0000 0.0000 0.0000 0.0000 0.0000 0.0000 0.0000 0.0000 0.0000 0.0000 5.6540 'International Tables Vol C 4.2.6.8 and 6.1.1.4'
P 0.0000 0.0000 0.0000 0.0000 0.0000 0.0000 0.0000 0.0000 0.0000 0.0000 5.1300 'International Tables Vol C 4.2.6.8 and 6.1.1.4'
Rh 0.0000 0.0000 0.0000 0.0000 0.0000 0.0000 0.0000 0.0000 0.0000 0.0000 5.9000 'International Tables Vol C 4.2.6.8 and 6.1.1.4'

loop_
_geom_angle_atom_site_label_1
_geom_angle_atom_site_label_2
_geom_angle_atom_site_label_3
_geom_angle
_geom_angle_publ_flag
C34 B1 C42 99(3) yes
C34 B1 C50 110(3) yes
C42 B1 C50 121(3) yes
C34 B1 C58 104(2) yes
C42 B1 C58 114(3) yes
C50 B1 C58 108(3) yes
P1 Rh1 P2 84(2) yes
P1 Rh1 C1 119(2) yes
P2 Rh1 C1 157(2) yes
P1 Rh1 C2 154(2) yes
P2 Rh1 C2 123(2) yes
C1 Rh1 C2 34.4(14) yes
P1 Rh1 D21 179(3) yes
P2 Rh1 D21 97(3) yes
C1 Rh1 D21 60(2) yes
C2 Rh1 D21 25.7(19) yes
P1 Rh1 D11 92(2) yes
P2 Rh1 D11 174(2) yes
C1 Rh1 D11 28.0(14) yes
C2 Rh1 D11 62.4(20) yes
D21 Rh1 D11 88(3) yes
P2 C22 C23 105.7(16) yes
P2 C22 C27 115.4(17) yes
C23 C22 C27 107.2(15) yes
P2 C22 H221 98(3) yes
C23 C22 H221 122(3) yes
C27 C22 H221 109(3) yes
Rh1 P1 C8 124(2) yes
Rh1 P1 C14 113.3(20) yes
C8 P1 C14 94.5(18) yes
Rh1 P1 C20 118(2) yes
C8 P1 C20 101.1(18) yes
C14 P1 C20 101.0(19) yes
C22 P2 Rh1 115(2) yes
C22 P2 C21 116(2) yes
Rh1 P2 C21 110(2) yes
C22 P2 C28 105(2) yes
Rh1 P2 C28 108.1(20) yes
C21 P2 C28 101.4(20) yes
Rh1 C1 C2 69(2) yes
Rh1 C1 C6 126(3) yes
C2 C1 C6 110(4) yes
Rh1 C1 D12 103(3) yes
C2 C1 D12 114(4) yes
C6 C1 D12 122(4) yes
Rh1 C1 D11 51(2) yes
C2 C1 D11 120(3) yes
C6 C1 D11 103(3) yes
D12 C1 D11 85(4) yes
Rh1 C2 C1 76(2) yes
Rh1 C2 C3 133(3) yes
C1 C2 C3 103(3) yes
Rh1 C2 D22 105(4) yes
C1 C2 D22 112(5) yes
C3 C2 D22 118(4) yes
Rh1 C2 D21 42(3) yes
C1 C2 D21 118(4) yes
C3 C2 D21 112(4) yes
D22 C2 D21 96(5) yes
C2 C3 C4 98(4) yes
C2 C3 C7 98(4) yes
C4 C3 C7 99(4) yes
C2 C3 H31 109(6) yes
C4 C3 H31 136(7) yes
C7 C3 H31 111(6) yes
C3 C4 C5 108(4) yes
C3 C4 D42 94(5) yes
C5 C4 D42 115(6) yes
C3 C4 D41 111(5) yes
C5 C4 D41 127(6) yes
D42 C4 D41 96(6) yes
C4 C5 C6 106(4) yes
C4 C5 D52 113(6) yes
C6 C5 D52 121(6) yes
C4 C5 D51 97(5) yes
C6 C5 D51 110(4) yes
D52 C5 D51 107(6) yes
C5 C6 C1 114(4) yes
C5 C6 C7 96(4) yes
C1 C6 C7 94(4) yes
C5 C6 H61 111(5) yes
C1 C6 H61 122(5) yes
C7 C6 H61 116(5) yes
C6 C7 C3 99(4) yes
C6 C7 H71 117(6) yes
C3 C7 H71 122(6) yes
C6 C7 H72 108(6) yes
C3 C7 H72 118(7) yes
H71 C7 H72 93(7) yes
P1 C8 C9 104.5(17) yes
P1 C8 C13 108.3(16) yes
C9 C8 C13 114.5(15) yes
P1 C8 H81 106(5) yes
C9 C8 H81 99(5) yes
C13 C8 H81 123(5) yes
C8 C9 C10 110.8(7) yes
C8 C9 H91 95(4) yes
C10 C9 H91 114(3) yes
C8 C9 H92 113(3) yes
C10 C9 H92 115(3) yes
H91 C9 H92 108(5) yes
C9 C10 C11 110.8(7) yes
C9 C10 H101 112(5) yes
C11 C10 H101 99(5) yes
C9 C10 H102 108(4) yes
C11 C10 H102 115(5) yes
H101 C10 H102 112(7) yes
C10 C11 C12 109.8(19) yes
C10 C11 H111 104(3) yes
C12 C11 H111 124(4) yes
C10 C11 H112 99(3) yes
C12 C11 H112 110(4) yes
H111 C11 H112 107(5) yes
C11 C12 C13 111.1(7) yes
C11 C12 H121 94(13) yes
C13 C12 H121 130(12) yes
C11 C12 H122 120(4) yes
C13 C12 H122 111(4) yes
H121 C12 H122 90(14) yes
C12 C13 C8 111.2(7) yes
C12 C13 H131 105(3) yes
C8 C13 H131 121(4) yes
C12 C13 H132 111(4) yes
C8 C13 H132 107(4) yes
H131 C13 H132 101(5) yes
P1 C14 C15 107.1(15) yes
P1 C14 C19 120.1(16) yes
C15 C14 C19 108.5(16) yes
P1 C14 H141 102(5) yes
C15 C14 H141 119(5) yes
C19 C14 H141 100(5) yes
C14 C15 C16 110.7(7) yes
C14 C15 H151 105(3) yes
C16 C15 H151 111(3) yes
C14 C15 H152 107(4) yes
C16 C15 H152 121(4) yes
H151 C15 H152 101(4) yes
C15 C16 C17 110.6(7) yes
C15 C16 H161 109(4) yes
C17 C16 H161 115(4) yes
C15 C16 H162 98(4) yes
C17 C16 H162 122(4) yes
H161 C16 H162 100(5) yes
C16 C17 C18 111.8(16) yes
C16 C17 H171 110(4) yes
C18 C17 H171 106(4) yes
C16 C17 H172 111(4) yes
C18 C17 H172 112(4) yes
H171 C17 H172 106(5) yes
C17 C18 C19 111.2(8) yes
C17 C18 H181 108(4) yes
C19 C18 H181 94(4) yes
C17 C18 H182 110(5) yes
C19 C18 H182 102(5) yes
H181 C18 H182 128(7) yes
C18 C19 C14 111.7(7) yes
C18 C19 H191 118(4) yes
C14 C19 H191 106(3) yes
C18 C19 H192 122(3) yes
C14 C19 H192 97(3) yes
H191 C19 H192 99(5) yes
P1 C20 C21 104.9(19) yes
P1 C20 H201 112(3) yes
C21 C20 H201 117(3) yes
P1 C20 H202 103(3) yes
C21 C20 H202 126(4) yes
H201 C20 H202 94(4) yes
P2 C21 C20 114(2) yes
P2 C21 H211 98(4) yes
C20 C21 H211 115(4) yes
P2 C21 H212 109(4) yes
C20 C21 H212 121(4) yes
H211 C21 H212 94(5) yes
C22 C23 C24 110.8(7) yes
C22 C23 H231 117(4) yes
C24 C23 H231 113(4) yes
C22 C23 H232 120(3) yes
C24 C23 H232 99(3) yes
H231 C23 H232 94(5) yes
C23 C24 C25 110.6(7) yes
C23 C24 H241 116(5) yes
C25 C24 H241 99(5) yes
C23 C24 H242 97(4) yes
C25 C24 H242 119(4) yes
H241 C24 H242 115(6) yes
C24 C25 C26 115.0(15) yes
C24 C25 H251 115(4) yes
C26 C25 H251 105(3) yes
C24 C25 H252 123(3) yes
C26 C25 H252 104(3) yes
H251 C25 H252 92(5) yes
C25 C26 C27 111.3(7) yes
C25 C26 H261 104(7) yes
C27 C26 H261 119(7) yes
C25 C26 H262 111(4) yes
C27 C26 H262 101(5) yes
H261 C26 H262 111(9) yes
C22 C27 C26 111.5(7) yes
C22 C27 H271 115(3) yes
C26 C27 H271 102(3) yes
C22 C27 H272 107(3) yes
C26 C27 H272 114(3) yes
H271 C27 H272 107(4) yes
P2 C28 C29 108.6(18) yes
P2 C28 C33 117.8(18) yes
C29 C28 C33 111.7(17) yes
P2 C28 H281 100(3) yes
C29 C28 H281 98(3) yes
C33 C28 H281 119(3) yes
C28 C29 C30 111.1(8) yes
C28 C29 H291 95(4) yes
C30 C29 H291 99(4) yes
C28 C29 H292 109(5) yes
C30 C29 H292 119(5) yes
H291 C29 H292 121(6) yes
C29 C30 C31 111.1(8) yes
C29 C30 H301 130(3) yes
C31 C30 H301 100(4) yes
C29 C30 H302 121(5) yes
C31 C30 H302 98(5) yes
H301 C30 H302 90(6) yes
C30 C31 C32 111(2) yes
C30 C31 H311 114(4) yes
C32 C31 H311 116(4) yes
C30 C31 H312 123(5) yes
C32 C31 H312 92(5) yes
H311 C31 H312 100(6) yes
C31 C32 C33 111.0(8) yes
C31 C32 H321 104(5) yes
C33 C32 H321 126(6) yes
C31 C32 H322 113(5) yes
C33 C32 H322 105(4) yes
H321 C32 H322 97(7) yes
C32 C33 C28 111.0(8) yes
C32 C33 H331 110(5) yes
C28 C33 H331 111(5) yes
C32 C33 H332 105(4) yes
C28 C33 H332 105(4) yes
H331 C33 H332 114(6) yes
B1 C34 C35 117.1(17) yes
B1 C34 C39 124.1(18) yes
C35 C34 C39 118.6(10) yes
C34 C35 C36 122.2(7) yes
C34 C35 H351 115(3) yes
C36 C35 H351 123(3) yes
C35 C36 C37 118.1(7) yes
C35 C36 C40 120.4(18) yes
C37 C36 C40 121.5(18) yes
C36 C37 C38 120.9(9) yes
C36 C37 H371 117(4) yes
C38 C37 H371 121(4) yes
C37 C38 C39 118.1(7) yes
C37 C38 C41 118.9(18) yes
C39 C38 C41 123.0(18) yes
C38 C39 C34 122.1(7) yes
C38 C39 H391 112(3) yes
C34 C39 H391 125(3) yes
C36 C40 F1 113(4) yes
C36 C40 F2 114(3) yes
F1 C40 F2 95(4) yes
C36 C40 F3 112(3) yes
F1 C40 F3 102(4) yes
F2 C40 F3 119(4) yes
C38 C41 F4 114(3) yes
C38 C41 F5 102(4) yes
F4 C41 F5 120(4) yes
C38 C41 F6 105(3) yes
F4 C41 F6 110(4) yes
F5 C41 F6 103(5) yes
B1 C42 C43 123.0(19) yes
B1 C42 C47 118.9(18) yes
C43 C42 C47 117.7(10) yes
C42 C43 C44 122.7(8) yes
C42 C43 H431 117(5) yes
C44 C43 H431 120(5) yes
C43 C44 C45 118.4(7) yes
C43 C44 C48 123.5(13) yes
C45 C44 C48 117.9(13) yes
C44 C45 C46 120.2(9) yes
C44 C45 H451 116(4) yes
C46 C45 H451 123(3) yes
C45 C46 C47 118.4(7) yes
C45 C46 C49 121.5(18) yes
C47 C46 C49 120.0(18) yes
C46 C47 C42 122.6(7) yes
C46 C47 H471 124(4) yes
C42 C47 H471 114(3) yes
C44 C48 F70 109.58(4) yes
C44 C48 F71 109.58(4) yes
F70 C48 F71 46(2) yes
C44 C48 F80 109.58(4) yes
F70 C48 F80 139.3(6) yes
F71 C48 F80 109.36(4) yes
C44 C48 F81 109.58(4) yes
F70 C48 F81 109.36(4) yes
F71 C48 F81 66(2) yes
F80 C48 F81 46(2) yes
C44 C48 F90 109.58(4) yes
F70 C48 F90 109.36(4) yes
F71 C48 F90 139.3(6) yes
F80 C48 F90 66(2) yes
F81 C48 F90 109.37(4) yes
C44 C48 F91 109.58(4) yes
F70 C48 F91 66(2) yes
F71 C48 F91 109.37(4) yes
F80 C48 F91 109.37(4) yes
F81 C48 F91 139.3(6) yes
F90 C48 F91 46(2) yes
C46 C49 F10 116(3) yes
C46 C49 F11 104(3) yes
F10 C49 F11 98(4) yes
C46 C49 F12 119(4) yes
F10 C49 F12 119(4) yes
F11 C49 F12 93(4) yes
B1 C50 C51 114(2) yes
B1 C50 C55 129(2) yes
C51 C50 C55 117.3(10) yes
C50 C51 C52 122.7(8) yes
C50 C51 H511 119(4) yes
C52 C51 H511 117(4) yes
C51 C52 C53 118.8(7) yes
C51 C52 C56 125.7(18) yes
C53 C52 C56 115.2(18) yes
C52 C53 C54 119.7(10) yes
C52 C53 H531 122(4) yes
C54 C53 H531 118(4) yes
C53 C54 C55 118.6(7) yes
C53 C54 C57 128.6(14) yes
C55 C54 C57 112.8(14) yes
C54 C55 C50 122.8(8) yes
C54 C55 H551 126(3) yes
C50 C55 H551 110(3) yes
C52 C56 F13 110(3) yes
C52 C56 F14 116(3) yes
F13 C56 F14 109(4) yes
C52 C56 F15 108(4) yes
F13 C56 F15 111(4) yes
F14 C56 F15 102(4) yes
C54 C57 F160 115.61(3) yes
C54 C57 F161 115.61(3) yes
C54 C57 F170 115.61(3) yes
F160 C57 F170 102.70(3) yes
F161 C57 F170 102.70(3) yes
C54 C57 F171 115.61(3) yes
F160 C57 F171 102.70(3) yes
F161 C57 F171 102.70(3) yes
C54 C57 F180 115.61(3) yes
F160 C57 F180 102.70(3) yes
F161 C57 F180 102.70(5) yes
F170 C57 F180 102.70(3) yes
F171 C57 F180 102.70(3) yes
C54 C57 F181 115.61(3) yes
F160 C57 F181 102.70(5) yes
F161 C57 F181 102.70(3) yes
F170 C57 F181 102.70(3) yes
F171 C57 F181 102.70(3) yes
B1 C58 C59 125.1(20) yes
B1 C58 C63 116.4(19) yes
C59 C58 C63 118.2(10) yes
C58 C59 C60 122.7(8) yes
C58 C59 H591 123(3) yes
C60 C59 H591 113(3) yes
C59 C60 C61 117.8(7) yes
C59 C60 C64 119.6(20) yes
C61 C60 C64 122.5(20) yes
C60 C61 C62 120.9(9) yes
C60 C61 H611 122(4) yes
C62 C61 H611 114(4) yes
C61 C62 C63 118.1(7) yes
C61 C62 C65 122.3(20) yes
C63 C62 C65 119.6(20) yes
C62 C63 C58 122.3(8) yes
C62 C63 H631 117(3) yes
C58 C63 H631 120(3) yes
C60 C64 F19 115(3) yes
C60 C64 F20 107(3) yes
F19 C64 F20 105(3) yes
C60 C64 F21 104(3) yes
F19 C64 F21 115(4) yes
F20 C64 F21 112(3) yes
C62 C65 F22 105(3) yes
C62 C65 F23 113(5) yes
F22 C65 F23 104(5) yes
C62 C65 F24 111(3) yes
F22 C65 F24 107(4) yes
F23 C65 F24 115(5) yes
C2 D21 Rh1 112(4) yes
Rh1 D11 C1 101(3) yes

loop_
_geom_bond_atom_site_label_1
_geom_bond_atom_site_label_2
_geom_bond_distance
_geom_bond_publ_flag
B1 C34 1.79(5) yes
B1 C42 1.63(5) yes
B1 C50 1.52(5) yes
B1 C58 1.69(5) yes
Rh1 P1 2.02(5) yes
Rh1 P2 2.20(5) yes
Rh1 C1 2.44(5) yes
Rh1 C2 2.34(5) yes
Rh1 D21 1.69(6) yes
Rh1 D11 1.93(6) yes
C22 P2 1.79(4) yes
C22 C23 1.490(8) yes
C22 C27 1.489(7) yes
C22 H221 1.151(15) yes
P1 C8 1.99(4) yes
P1 C14 2.07(4) yes
P1 C20 1.87(5) yes
P2 C21 1.87(5) yes
P2 C28 1.97(4) yes
C1 C2 1.42(5) yes
C1 C6 1.43(5) yes
C1 D12 1.13(5) yes
C1 D11 1.17(4) yes
C2 C3 1.59(6) yes
C2 D22 1.01(4) yes
C2 D21 1.10(5) yes
C3 C4 1.61(6) yes
C3 C7 1.41(6) yes
C3 H31 0.81(15) yes
C4 C5 1.32(6) yes
C4 D42 1.14(6) yes
C4 D41 1.17(7) yes
C5 C6 1.53(6) yes
C5 D52 1.05(6) yes
C5 D51 1.16(5) yes
C6 C7 1.58(6) yes
C6 H61 0.85(14) yes
C7 H71 1.04(13) yes
C7 H72 0.98(14) yes
C8 C9 1.491(8) yes
C8 C13 1.489(7) yes
C8 H81 1.157(15) yes
C9 C10 1.493(7) yes
C9 H91 1.157(15) yes
C9 H92 1.154(15) yes
C10 C11 1.493(8) yes
C10 H101 1.158(15) yes
C10 H102 1.155(15) yes
C11 C12 1.491(8) yes
C11 H111 1.157(15) yes
C11 H112 1.156(15) yes
C12 C13 1.490(7) yes
C12 H121 1.158(16) yes
C12 H122 1.158(15) yes
C13 H131 1.155(15) yes
C13 H132 1.157(15) yes
C14 C15 1.491(8) yes
C14 C19 1.487(8) yes
C14 H141 1.153(15) yes
C15 C16 1.495(7) yes
C15 H151 1.159(15) yes
C15 H152 1.156(15) yes
C16 C17 1.494(8) yes
C16 H161 1.154(15) yes
C16 H162 1.164(15) yes
C17 C18 1.490(8) yes
C17 H171 1.152(15) yes
C17 H172 1.157(15) yes
C18 C19 1.488(7) yes
C18 H181 1.160(15) yes
C18 H182 1.158(15) yes
C19 H191 1.151(15) yes
C19 H192 1.156(15) yes
C20 C21 1.40(4) yes
C20 H201 1.171(15) yes
C20 H202 1.175(15) yes
C21 H211 1.169(15) yes
C21 H212 1.174(15) yes
C23 C24 1.494(7) yes
C23 H231 1.153(15) yes
C23 H232 1.154(15) yes
C24 C25 1.492(8) yes
C24 H241 1.158(15) yes
C24 H242 1.159(15) yes
C25 C26 1.490(8) yes
C25 H251 1.154(15) yes
C25 H252 1.148(15) yes
C26 C27 1.489(7) yes
C26 H261 1.154(15) yes
C26 H262 1.161(15) yes
C27 H271 1.29(6) yes
C27 H272 1.154(15) yes
C28 C29 1.491(8) yes
C28 C33 1.491(8) yes
C28 H281 1.155(15) yes
C29 C30 1.491(8) yes
C29 H291 1.158(15) yes
C29 H292 1.157(15) yes
C30 C31 1.491(8) yes
C30 H301 1.158(15) yes
C30 H302 1.156(15) yes
C31 C32 1.491(8) yes
C31 H311 1.155(15) yes
C31 H312 1.157(15) yes
C32 C33 1.492(8) yes
C32 H321 1.158(15) yes
C32 H322 1.157(15) yes
C33 H331 1.158(15) yes
C33 H332 1.158(15) yes
C34 C35 1.391(7) yes
C34 C39 1.392(7) yes
C35 C36 1.406(7) yes
C35 H351 1.114(8) yes
C36 C37 1.416(7) yes
C36 C40 1.54(4) yes
C37 C38 1.415(7) yes
C37 H371 1.114(8) yes
C38 C39 1.406(7) yes
C38 C41 1.53(3) yes
C39 H391 1.114(8) yes
C40 F1 1.22(5) yes
C40 F2 1.38(6) yes
C40 F3 1.20(5) yes
C41 F4 1.19(5) yes
C41 F5 1.40(8) yes
C41 F6 1.26(6) yes
C42 C43 1.389(7) yes
C42 C47 1.389(7) yes
C43 C44 1.404(7) yes
C43 H431 1.113(8) yes
C44 C45 1.414(7) yes
C44 C48 1.491(3) yes
C45 C46 1.414(7) yes
C45 H451 1.114(8) yes
C46 C47 1.404(7) yes
C46 C49 1.47(4) yes
C47 H471 1.113(8) yes
C48 F70 1.385(4) yes
C48 F71 1.385(4) yes
C48 F80 1.385(4) yes
C48 F81 1.385(4) yes
C48 F90 1.385(4) yes
C48 F91 1.385(4) yes
C49 F10 1.27(6) yes
C49 F11 1.19(5) yes
C49 F12 1.19(5) yes
C50 C51 1.389(7) yes
C50 C55 1.387(7) yes
C51 C52 1.403(7) yes
C51 H511 1.113(8) yes
C52 C53 1.410(7) yes
C52 C56 1.46(4) yes
C53 C54 1.413(7) yes
C53 H531 1.114(8) yes
C54 C55 1.404(7) yes
C54 C57 1.452(2) yes
C55 H551 1.114(8) yes
C56 F13 1.22(4) yes
C56 F14 1.32(5) yes
C56 F15 1.31(7) yes
C57 F160 1.341(3) yes
C57 F161 1.341(3) yes
C57 F170 1.341(3) yes
C57 F171 1.341(3) yes
C57 F180 1.341(3) yes
C57 F181 1.341(3) yes
C58 C59 1.387(7) yes
C58 C63 1.389(7) yes
C59 C60 1.406(7) yes
C59 H591 1.114(8) yes
C60 C61 1.417(7) yes
C60 C64 1.48(4) yes
C61 C62 1.414(7) yes
C61 H611 1.112(8) yes
C62 C63 1.407(7) yes
C62 C65 1.49(4) yes
C63 H631 1.115(8) yes
C64 F19 1.33(5) yes
C64 F20 1.45(5) yes
C64 F21 1.41(6) yes
C65 F22 1.29(6) yes
C65 F23 1.35(8) yes
C65 F24 1.27(5) yes
